data_7006250
loop_
_publ_author_name
'Colquhoun, Howard M.'
'Chan, Yun Fu'
'Cardin, Christine J.'
'Drew, Michael G. B.'
'Gan, Yu'
'Abd El Kader, Kareem'
'White, Terence M.'

_publ_section_title
;
 The oxadiazolyldiazenido(1-) ligand: a remarkably versatile platform
 for the synthesis of heteropolynuclear transition metal complexes.
;
_journal_issue 35
_journal_name_full 'Dalton transactions (Cambridge, England : 2003)'
_journal_page_first 3864
_journal_page_last 3867
_journal_paper_doi 10.1039/b711166p
_journal_year 2007
_chemical_formula_sum 'C61 H57 Br N4 O3 P4 W'
_chemical_formula_weight 1281.79
_chemical_name_systematic
;
?
;
_space_group_IT_number 14
_symmetry_cell_setting monoclinic
_symmetry_space_group_name_Hall '-P 2ybc'
_symmetry_space_group_name_H-M 'P 1 21/c 1'
_atom_sites_solution_hydrogens geom
_atom_sites_solution_primary direct
_atom_sites_solution_secondary difmap
_audit_creation_method SHELXL-97
_cell_angle_alpha 90.00
_cell_angle_beta 90.54(4)
_cell_angle_gamma 90.00
_cell_formula_units_Z 4
_cell_length_a 16.690(9)
_cell_length_b 17.330(3)
_cell_length_c 20.190(5)
_cell_measurement_reflns_used 36225
_cell_measurement_temperature 150(2)
_cell_measurement_theta_max 54.22
_cell_measurement_theta_min 5.56
_cell_volume 5839(4)
_computing_cell_refinement 'Crysalis Red, Oxford Diffraction Ltd'
_computing_data_collection 'Crysalis CCD, Oxford Diffraction Ltd'
_computing_data_reduction 'Crysalis Red, Oxford Diffraction Ltd'
_computing_molecular_graphics PLATON(Spek,2004)
_computing_structure_refinement 'SHELXL-97 (Sheldrick, 1997)'
_computing_structure_solution 'SHELXS-97 (Sheldrick, 1997)'
_diffrn_ambient_temperature 150(2)
_diffrn_detector_area_resol_mean 16.2086
_diffrn_measured_fraction_theta_full 0.980
_diffrn_measured_fraction_theta_max 0.980
_diffrn_measurement_device 'Oxford Diffaction X-Calibur System'
_diffrn_measurement_method 'calculated strategy'
_diffrn_radiation_monochromator graphite
_diffrn_radiation_source 'Focused (Cu) X-ray Source'
_diffrn_radiation_type 'Cu k\a'
_diffrn_radiation_wavelength 1.54180
_diffrn_reflns_av_R_equivalents 0.2051
_diffrn_reflns_av_sigmaI/netI 0.2155
_diffrn_reflns_limit_h_max 17
_diffrn_reflns_limit_h_min -17
_diffrn_reflns_limit_k_max 18
_diffrn_reflns_limit_k_min -18
_diffrn_reflns_limit_l_max 16
_diffrn_reflns_limit_l_min -21
_diffrn_reflns_number 36225
_diffrn_reflns_theta_full 54.22
_diffrn_reflns_theta_max 54.22
_diffrn_reflns_theta_min 5.56
_diffrn_standards_decay_% 0
_diffrn_standards_number 0
_exptl_absorpt_coefficient_mu 5.856
_exptl_absorpt_correction_T_max 1.0000
_exptl_absorpt_correction_T_min 0.9091
_exptl_absorpt_correction_type multi-scan
_exptl_absorpt_process_details
;Oxford Diffraction Ltd. Empirical absorption correction using
spherical harmonics, implemented in SCALE3 ABSPACK scaling algorithm
;
_exptl_crystal_colour red
_exptl_crystal_density_diffrn 1.442
_exptl_crystal_density_method 'not measured'
_exptl_crystal_description shard
_exptl_crystal_F_000 2540
_exptl_crystal_size_max 0.10
_exptl_crystal_size_mid 0.05
_exptl_crystal_size_min 0.03
_refine_diff_density_max 2.183
_refine_diff_density_min -0.911
_refine_ls_extinction_method none
_refine_ls_goodness_of_fit_ref 0.841
_refine_ls_hydrogen_treatment mixed
_refine_ls_matrix_type full
_refine_ls_number_parameters 665
_refine_ls_number_reflns 6991
_refine_ls_number_restraints 432
_refine_ls_restrained_S_all 0.823
_refine_ls_R_factor_all 0.1218
_refine_ls_R_factor_gt 0.0841
_refine_ls_shift/su_max 0.073
_refine_ls_shift/su_mean 0.001
_refine_ls_structure_factor_coef Fsqd
_refine_ls_weighting_details 'calc w=1/[\s^2^(Fo^2^)+(0.1056P)^2^+0.0000P] where P=(Fo^2^+2Fc^2^)/3'
_refine_ls_weighting_scheme calc
_refine_ls_wR_factor_gt 0.1804
_refine_ls_wR_factor_ref 0.1893
_reflns_number_gt 3479
_reflns_number_total 6991
_reflns_threshold_expression >2sigma(I)
_cod_data_source_file b711166p.txt
_cod_data_source_block 5
_cod_original_cell_volume 5839.5(3)
_cod_original_sg_symbol_H-M P21/c
_cod_database_code 7006250

loop_
_symmetry_equiv_pos_as_xyz
'x, y, z'
'-x, y+1/2, -z+1/2'
'-x, -y, -z'
'x, -y-1/2, z-1/2'

loop_
_atom_site_label
_atom_site_type_symbol
_atom_site_fract_x
_atom_site_fract_y
_atom_site_fract_z
_atom_site_U_iso_or_equiv
_atom_site_adp_type
_atom_site_occupancy
_atom_site_symmetry_multiplicity
_atom_site_calc_flag
_atom_site_refinement_flags
_atom_site_disorder_assembly
_atom_site_disorder_group
W001 W 0.16840(5) -0.81941(4) 0.11424(3) 0.0285(3) Uani 1 1 d U . .
Br02 Br 0.04219(11) -0.90515(9) 0.08859(8) 0.0352(5) Uani 1 1 d U . .
P003 P 0.2014(3) -0.8498(2) -0.00495(19) 0.0307(11) Uani 1 1 d U . .
P004 P 0.1094(3) -0.7976(2) 0.22765(18) 0.0288(11) Uani 1 1 d U . .
P005 P 0.2303(3) -0.9293(2) 0.17464(19) 0.0303(11) Uani 1 1 d U . .
P006 P 0.0957(3) -0.7149(2) 0.05454(18) 0.0301(11) Uani 1 1 d U . .
N101 N 0.2530(7) -0.7703(8) 0.1385(6) 0.033(3) Uani 1 1 d U . .
O008 O 0.4037(7) -0.7647(7) 0.0899(5) 0.046(3) Uani 1 1 d U . .
N102 N 0.3083(9) -0.7268(8) 0.1695(6) 0.042(4) Uani 1 1 d U . .
O101 O 0.6474(8) -0.7029(7) 0.0694(6) 0.074(4) Uani 1 1 d U . .
H101 H 0.6155 -0.6924 0.0986 0.112 Uiso 1 1 calc R . .
C101 C 0.0116(10) -0.8845(9) 0.3121(7) 0.032(4) Uani 1 1 d U . .
H101' H 0.0571 -0.8963 0.3370 0.038 Uiso 1 1 calc R . .
C102 C 0.3793(12) -0.7260(10) 0.1470(8) 0.046(5) Uani 1 1 d U . .
N014 N 0.4437(9) -0.6852(9) 0.1747(7) 0.052(4) Uani 1 1 d U . .
C015 C 0.0938(9) -0.6993(8) 0.2582(7) 0.027(4) Uani 1 1 d U . .
C016 C -0.0052(9) -0.6939(8) 0.0754(6) 0.026(4) Uani 1 1 d U . .
C017 C -0.1492(10) -0.7166(9) 0.0700(8) 0.039(5) Uani 1 1 d U . .
H017 H -0.1910 -0.7434 0.0497 0.047 Uiso 1 1 calc R . .
C019 C 0.1639(10) -0.9946(9) -0.0593(7) 0.032(4) Uani 1 1 d U . .
H019 H 0.1117 -0.9763 -0.0631 0.039 Uiso 1 1 calc R . .
C020 C 0.1108(9) -0.8221(9) -0.0524(6) 0.029(4) Uani 1 1 d U . .
H02A H 0.1206 -0.8273 -0.0995 0.035 Uiso 1 1 calc R . .
H02B H 0.0666 -0.8558 -0.0409 0.035 Uiso 1 1 calc R . .
C021 C 0.2770(10) -0.7915(9) -0.0477(7) 0.032(4) Uani 1 1 d U . .
C023 C 0.0170(9) -0.8411(8) 0.2525(7) 0.027(4) Uani 1 1 d U . .
C024 C -0.1008(10) -0.6282(9) 0.1476(8) 0.038(4) Uani 1 1 d U . .
H024 H -0.1092 -0.5924 0.1812 0.046 Uiso 1 1 calc R . .
C025 C -0.1314(10) -0.8497(9) 0.2417(7) 0.032(4) Uani 1 1 d U . .
H025 H -0.1771 -0.8374 0.2171 0.039 Uiso 1 1 calc R . .
C026 C 0.3408(10) -0.9275(9) 0.1755(7) 0.037(4) Uani 1 1 d U . .
C027 C 0.1838(11) -1.0712(9) -0.0796(7) 0.038(4) Uani 1 1 d U . .
H027 H 0.1443 -1.1042 -0.0959 0.045 Uiso 1 1 calc R . .
C028 C 0.3053(9) -0.8115(9) -0.1123(6) 0.032(4) Uani 1 1 d U . .
H028 H 0.2890 -0.8578 -0.1313 0.038 Uiso 1 1 calc R . .
C029 C 0.1863(9) -0.8335(8) 0.2827(7) 0.031(4) Uani 1 1 d U . .
H02C H 0.2338 -0.8016 0.2793 0.037 Uiso 1 1 calc R . .
H02D H 0.1678 -0.8314 0.3281 0.037 Uiso 1 1 calc R . .
C030 C -0.0544(9) -0.8249(9) 0.2208(7) 0.034(4) Uani 1 1 d U . .
H030 H -0.0520 -0.7951 0.1825 0.041 Uiso 1 1 calc R . .
C031 C 0.1619(10) -0.6489(9) 0.2551(7) 0.035(4) Uani 1 1 d U . .
H031 H 0.2109 -0.6673 0.2403 0.042 Uiso 1 1 calc R . .
N103 N 0.5101(9) -0.6994(8) 0.1343(7) 0.049(4) Uani 1 1 d U . .
C033 C -0.1369(10) -0.8925(9) 0.2993(7) 0.038(4) Uani 1 1 d U . .
H033 H -0.1861 -0.9092 0.3152 0.046 Uiso 1 1 calc R . .
C034 C 0.1005(10) -0.5642(9) 0.0051(7) 0.035(4) Uani 1 1 d U . .
H034 H 0.0554 -0.5788 -0.0193 0.042 Uiso 1 1 calc R . .
C035 C 0.2240(10) -0.9484(9) -0.0339(7) 0.029(4) Uani 1 1 d U . .
C036 C 0.2353(11) -0.5176(10) 0.0768(9) 0.052(5) Uani 1 1 d U . .
H036 H 0.2806 -0.5025 0.1007 0.062 Uiso 1 1 calc R . .
C037 C 0.2072(9) -0.9185(8) 0.2642(6) 0.028(4) Uani 1 1 d U . .
H03A H 0.1623 -0.9515 0.2751 0.034 Uiso 1 1 calc R . .
H03B H 0.2531 -0.9352 0.2903 0.034 Uiso 1 1 calc R . .
C038 C -0.0651(11) -0.9093(9) 0.3324(8) 0.042(5) Uani 1 1 d U . .
H038 H -0.0680 -0.9391 0.3706 0.050 Uiso 1 1 calc R . .
C039 C 0.1362(10) -0.6153(9) 0.0510(8) 0.037(4) Uani 1 1 d U . .
C040 C 0.1775(9) -1.1873(10) 0.1417(7) 0.041(4) Uani 1 1 d U . .
H040 H 0.1654 -1.2391 0.1351 0.049 Uiso 1 1 calc R . .
C041 C 0.2611(10) -1.0950(9) -0.0750(7) 0.036(4) Uani 1 1 d U . .
H041 H 0.2743 -1.1441 -0.0900 0.043 Uiso 1 1 calc R . .
C042 C 0.1768(9) -1.0566(9) 0.1004(7) 0.035(4) Uani 1 1 d U . .
H042 H 0.1663 -1.0215 0.0666 0.042 Uiso 1 1 calc R . .
C043 C 0.0220(9) -0.6730(9) 0.2834(6) 0.027(4) Uani 1 1 d U . .
H043 H -0.0206 -0.7072 0.2875 0.032 Uiso 1 1 calc R . .
C044 C -0.0231(10) -0.6414(9) 0.1281(7) 0.032(4) Uani 1 1 d U . .
H044 H 0.0186 -0.6158 0.1497 0.039 Uiso 1 1 calc R . .
C045 C 0.3219(10) -1.0480(9) -0.0481(7) 0.038(4) Uani 1 1 d U . .
H045 H 0.3737 -1.0669 -0.0432 0.046 Uiso 1 1 calc R . .
C046 C 0.3839(11) -0.9694(10) 0.1266(8) 0.043(5) Uani 1 1 d U . .
H046 H 0.3561 -1.0003 0.0966 0.051 Uiso 1 1 calc R . .
C047 C 0.2006(10) -0.5921(10) 0.0859(8) 0.042(5) Uani 1 1 d U . .
H047 H 0.2232 -0.6254 0.1170 0.050 Uiso 1 1 calc R . .
C048 C -0.1676(11) -0.6649(9) 0.1202(7) 0.041(5) Uani 1 1 d U . .
H048 H -0.2196 -0.6556 0.1342 0.049 Uiso 1 1 calc R . .
C049 C 0.0124(9) -0.5958(9) 0.3029(7) 0.030(4) Uani 1 1 d U . .
H049 H -0.0365 -0.5783 0.3188 0.036 Uiso 1 1 calc R . .
C050 C 0.1347(11) -0.4900(10) -0.0029(8) 0.045(5) Uani 1 1 d U . .
H050 H 0.1121 -0.4549 -0.0325 0.054 Uiso 1 1 calc R . .
C051' C 0.5314(11) -0.7710(10) 0.0274(8) 0.044(5) Uani 1 1 d U . .
C052 C -0.0724(10) -0.7303(9) 0.0487(8) 0.041(5) Uani 1 1 d U . .
H052 H -0.0651 -0.7658 0.0147 0.049 Uiso 1 1 calc R . .
C053 C 0.2009(10) -0.4707(10) 0.0331(8) 0.041(4) Uani 1 1 d U . .
H053 H 0.2232 -0.4221 0.0267 0.049 Uiso 1 1 calc R . .
C054 C 0.4879(12) -0.7452(11) 0.0886(9) 0.056(5) Uani 1 1 d U . .
C055 C 0.2312(10) -1.0864(9) 0.2103(8) 0.043(5) Uani 1 1 d U . .
H055 H 0.2581 -1.0703 0.2484 0.052 Uiso 1 1 calc R . .
C056 C 0.2985(10) -0.7199(10) -0.0203(8) 0.040(4) Uani 1 1 d U . .
H056 H 0.2802 -0.7054 0.0213 0.048 Uiso 1 1 calc R . .
C057 C 0.2088(9) -1.0329(9) 0.1605(7) 0.031(4) Uani 1 1 d U . .
C058 C 0.3841(11) -0.8812(10) 0.2197(8) 0.042(5) Uani 1 1 d U . .
H058 H 0.3573 -0.8547 0.2529 0.051 Uiso 1 1 calc R . .
C059 C 0.0797(10) -0.5443(9) 0.2977(7) 0.032(4) Uani 1 1 d U . .
H059 H 0.0737 -0.4929 0.3097 0.039 Uiso 1 1 calc R . .
C060 C 0.3041(10) -0.9737(9) -0.0291(7) 0.035(4) Uani 1 1 d U . .
H060 H 0.3441 -0.9410 -0.0133 0.042 Uiso 1 1 calc R . .
C061 C 0.1539(10) -0.5703(9) 0.2750(7) 0.035(4) Uani 1 1 d U . .
H061 H 0.1973 -0.5368 0.2730 0.042 Uiso 1 1 calc R . .
C062 C 0.1606(10) -1.1351(9) 0.0921(7) 0.040(4) Uani 1 1 d U . .
H062 H 0.1382 -1.1524 0.0524 0.048 Uiso 1 1 calc R . .
C063 C 0.6090(12) -0.7494(11) 0.0205(9) 0.056(5) Uani 1 1 d U . .
C064 C 0.0892(10) -0.7369(9) -0.0358(7) 0.034(4) Uani 1 1 d U . .
H06A H 0.0351 -0.7264 -0.0514 0.041 Uiso 1 1 calc R . .
H06B H 0.1252 -0.7029 -0.0594 0.041 Uiso 1 1 calc R . .
C065 C 0.4656(11) -0.8743(10) 0.2148(8) 0.047(5) Uani 1 1 d U . .
H065 H 0.4939 -0.8418 0.2433 0.056 Uiso 1 1 calc R . .
C067 C 0.4658(11) -0.9649(10) 0.1232(8) 0.050(5) Uani 1 1 d U . .
H067 H 0.4931 -0.9941 0.0921 0.060 Uiso 1 1 calc R . .
C068 C 0.3559(11) -0.7642(11) -0.1469(8) 0.050(5) Uani 1 1 d U . .
H068 H 0.3750 -0.7786 -0.1882 0.060 Uiso 1 1 calc R . .
C069 C 0.6511(12) -0.7718(11) -0.0381(9) 0.057(5) Uani 1 1 d U . .
H069 H 0.7040 -0.7562 -0.0433 0.068 Uiso 1 1 calc R . .
C070 C 0.3492(10) -0.6698(10) -0.0574(7) 0.043(5) Uani 1 1 d U . .
H070 H 0.3628 -0.6214 -0.0409 0.052 Uiso 1 1 calc R . .
C073 C 0.4952(11) -0.8176(11) -0.0225(8) 0.059(5) Uani 1 1 d U . .
H073 H 0.4430 -0.8352 -0.0173 0.071 Uiso 1 1 calc R . .
C074 C 0.2115(11) -1.1648(10) 0.2005(8) 0.049(5) Uani 1 1 d U . .
H074 H 0.2216 -1.2008 0.2336 0.059 Uiso 1 1 calc R . .
C075 C 0.6152(12) -0.8158(12) -0.0870(9) 0.064(6) Uani 1 1 d U . .
H075 H 0.6442 -0.8302 -0.1241 0.077 Uiso 1 1 calc R . .
C077 C 0.5389(11) -0.8376(10) -0.0811(8) 0.053(5) Uani 1 1 d U . .
H077 H 0.5140 -0.8657 -0.1148 0.063 Uiso 1 1 calc R . .
C078 C 0.5070(11) -0.9178(11) 0.1652(9) 0.053(5) Uani 1 1 d U . .
H078 H 0.5623 -0.9137 0.1618 0.064 Uiso 1 1 calc R . .
C080 C 0.3778(10) -0.6937(10) -0.1182(7) 0.045(5) Uani 1 1 d U . .
H080 H 0.4130 -0.6616 -0.1409 0.054 Uiso 1 1 calc R . .
O501 O 0.490(3) -0.494(3) -0.0266(17) 0.140(15) Uiso 0.50 1 d P . 1
O501' O 0.453(3) -0.459(3) 0.074(2) 0.19(2) Uiso 0.50 1 d P A 2
C501'' C 0.479(3) -0.503(3) -0.102(3) 0.113(19) Uiso 0.50 1 d P B 1
C501''' C 0.422(3) -0.418(3) 0.134(3) 0.114(19) Uiso 0.50 1 d P A 2

loop_
_atom_site_aniso_label
_atom_site_aniso_U_11
_atom_site_aniso_U_22
_atom_site_aniso_U_33
_atom_site_aniso_U_23
_atom_site_aniso_U_13
_atom_site_aniso_U_12
W001 0.0407(5) 0.0260(4) 0.0189(4) 0.0001(4) 0.0073(3) -0.0005(4)
Br02 0.0459(13) 0.0310(10) 0.0288(9) -0.0019(8) 0.0084(9) -0.0025(8)
P003 0.035(3) 0.034(2) 0.023(2) -0.0007(18) 0.008(2) -0.0027(19)
P004 0.039(3) 0.026(2) 0.022(2) -0.0015(17) 0.005(2) -0.0019(18)
P005 0.039(3) 0.027(2) 0.025(2) -0.0003(18) 0.009(2) 0.002(2)
P006 0.046(3) 0.027(2) 0.017(2) 0.0004(17) 0.007(2) -0.002(2)
N101 0.030(7) 0.045(7) 0.025(6) 0.023(6) -0.003(6) 0.012(6)
O008 0.054(7) 0.048(6) 0.036(6) -0.001(5) -0.003(5) 0.005(5)
N102 0.037(7) 0.042(7) 0.046(7) -0.002(6) 0.000(6) -0.002(6)
O101 0.072(8) 0.076(8) 0.076(7) -0.010(6) 0.003(6) -0.001(6)
C101 0.038(8) 0.032(7) 0.025(7) 0.002(6) 0.009(6) -0.001(6)
C102 0.046(9) 0.050(8) 0.043(8) -0.004(7) 0.008(7) -0.004(7)
N014 0.055(8) 0.053(7) 0.047(7) -0.011(7) 0.007(6) -0.010(7)
C015 0.027(8) 0.026(7) 0.028(7) 0.000(6) 0.004(6) -0.001(6)
C016 0.031(8) 0.029(7) 0.017(6) 0.012(6) 0.003(6) -0.005(6)
C017 0.041(9) 0.039(8) 0.037(7) 0.004(7) -0.005(7) -0.004(7)
C019 0.034(8) 0.036(8) 0.027(7) 0.001(6) 0.003(6) -0.011(6)
C020 0.039(8) 0.032(7) 0.016(6) -0.007(6) 0.005(6) 0.004(7)
C021 0.032(8) 0.034(8) 0.029(7) -0.005(6) 0.006(6) -0.004(6)
C023 0.030(8) 0.025(7) 0.026(7) -0.008(6) 0.008(6) 0.003(6)
C024 0.044(8) 0.036(8) 0.035(7) 0.005(7) 0.003(7) 0.001(7)
C025 0.035(8) 0.035(7) 0.028(7) -0.009(6) 0.001(7) 0.000(6)
C026 0.042(8) 0.038(8) 0.033(7) 0.004(6) 0.004(7) 0.002(7)
C027 0.047(9) 0.032(8) 0.033(7) -0.006(6) 0.000(7) -0.008(7)
C028 0.038(8) 0.038(7) 0.019(6) 0.001(6) 0.016(6) -0.006(7)
C029 0.038(8) 0.029(7) 0.027(7) -0.003(6) 0.006(6) 0.007(6)
C030 0.047(8) 0.026(7) 0.030(7) -0.009(6) -0.002(7) 0.004(7)
C031 0.040(8) 0.036(8) 0.029(7) -0.001(6) 0.013(7) 0.003(6)
N103 0.047(8) 0.055(8) 0.044(7) -0.018(6) -0.002(6) -0.014(6)
C033 0.043(8) 0.032(7) 0.039(7) -0.007(6) 0.005(7) -0.002(7)
C034 0.045(8) 0.039(8) 0.021(7) -0.001(6) 0.013(6) 0.004(7)
C035 0.036(8) 0.030(7) 0.022(7) -0.001(6) 0.009(6) -0.001(6)
C036 0.055(9) 0.046(8) 0.054(8) -0.008(7) 0.005(7) -0.004(7)
C037 0.038(8) 0.030(7) 0.016(6) 0.003(6) 0.014(6) 0.004(6)
C038 0.056(9) 0.034(8) 0.035(7) -0.003(6) 0.014(7) 0.003(7)
C039 0.046(8) 0.031(7) 0.035(7) 0.011(6) 0.011(7) 0.005(7)
C040 0.043(8) 0.036(8) 0.045(7) -0.008(7) 0.010(7) 0.000(7)
C041 0.041(8) 0.036(8) 0.031(7) -0.004(6) 0.015(7) 0.001(7)
C042 0.042(8) 0.034(7) 0.030(7) -0.005(6) 0.002(7) -0.001(7)
C043 0.028(7) 0.026(7) 0.027(6) 0.005(6) 0.006(6) -0.004(6)
C044 0.031(8) 0.035(7) 0.031(7) 0.003(6) 0.002(7) -0.003(6)
C045 0.037(8) 0.038(8) 0.040(7) 0.006(7) 0.005(7) 0.003(7)
C046 0.048(9) 0.038(8) 0.041(8) -0.009(7) -0.003(7) -0.004(7)
C047 0.045(8) 0.040(8) 0.041(8) 0.006(7) 0.001(7) -0.004(7)
C048 0.045(8) 0.042(8) 0.036(7) 0.006(7) 0.003(7) 0.002(7)
C049 0.034(8) 0.030(7) 0.027(7) 0.000(6) 0.006(6) 0.000(6)
C050 0.059(9) 0.036(8) 0.040(8) 0.005(7) 0.006(7) -0.002(7)
C051 0.046(9) 0.043(8) 0.044(8) 0.000(7) 0.008(7) -0.001(7)
C052 0.049(9) 0.034(8) 0.041(8) 0.003(7) 0.001(7) 0.002(7)
C053 0.045(8) 0.033(8) 0.046(8) 0.004(7) 0.006(7) -0.004(7)
C054 0.055(9) 0.052(9) 0.061(9) 0.010(7) 0.013(8) 0.000(7)
C055 0.054(9) 0.035(8) 0.041(8) 0.002(7) 0.005(7) 0.004(7)
C056 0.044(8) 0.046(8) 0.031(7) 0.005(7) 0.011(7) -0.007(7)
C057 0.038(8) 0.026(7) 0.030(7) 0.001(6) 0.012(6) -0.001(6)
C058 0.048(9) 0.049(8) 0.030(7) -0.001(7) 0.006(7) 0.003(7)
C059 0.039(8) 0.033(7) 0.025(7) 0.004(6) 0.011(6) 0.004(7)
C060 0.035(8) 0.034(8) 0.037(7) -0.001(6) -0.002(7) -0.008(6)
C061 0.038(8) 0.039(8) 0.029(7) 0.004(6) 0.015(7) -0.007(7)
C062 0.051(9) 0.035(8) 0.033(7) -0.008(6) 0.004(7) -0.001(7)
C063 0.056(9) 0.052(9) 0.060(9) 0.003(7) -0.001(8) -0.002(7)
C064 0.042(8) 0.032(7) 0.028(7) 0.005(6) 0.001(6) 0.005(6)
C065 0.052(9) 0.052(8) 0.036(7) -0.003(7) -0.005(7) -0.003(7)
C067 0.055(9) 0.046(8) 0.048(8) -0.011(7) 0.010(7) -0.001(7)
C068 0.054(9) 0.054(9) 0.042(8) 0.001(7) 0.012(7) -0.002(7)
C069 0.052(9) 0.064(9) 0.055(8) 0.000(7) 0.017(8) 0.004(7)
C070 0.049(8) 0.049(8) 0.032(7) 0.000(7) 0.014(7) -0.005(7)
C073 0.060(9) 0.057(9) 0.061(8) 0.006(8) 0.004(8) -0.004(8)
C074 0.060(9) 0.041(8) 0.047(8) 0.007(7) 0.016(7) 0.003(7)
C075 0.061(9) 0.067(9) 0.065(9) -0.008(8) 0.007(8) -0.002(8)
C077 0.051(9) 0.058(9) 0.049(8) -0.007(7) 0.013(7) 0.004(7)
C078 0.043(9) 0.061(9) 0.056(8) 0.006(7) 0.009(7) 0.008(7)
C080 0.043(8) 0.056(9) 0.036(7) 0.010(7) 0.010(7) -0.006(7)

loop_
_atom_type_symbol
_atom_type_description
_atom_type_scat_dispersion_real
_atom_type_scat_dispersion_imag
_atom_type_scat_source
C C 0.0181 0.0091 'International Tables Vol C Tables 4.2.6.8 and 6.1.1.4'
H H 0.0000 0.0000 'International Tables Vol C Tables 4.2.6.8 and 6.1.1.4'
N N 0.0311 0.0180 'International Tables Vol C Tables 4.2.6.8 and 6.1.1.4'
O O 0.0492 0.0322 'International Tables Vol C Tables 4.2.6.8 and 6.1.1.4'
P P 0.2955 0.4335 'International Tables Vol C Tables 4.2.6.8 and 6.1.1.4'
Br Br -0.6763 1.2805 'International Tables Vol C Tables 4.2.6.8 and 6.1.1.4'
W W -5.4734 5.5774 'International Tables Vol C Tables 4.2.6.8 and 6.1.1.4'

loop_
_geom_angle_atom_site_label_1
_geom_angle_atom_site_label_2
_geom_angle_atom_site_label_3
_geom_angle
_geom_angle_site_symmetry_1
_geom_angle_site_symmetry_3
_geom_angle_publ_flag
N101 W001 P005 84.4(4) . . ?
N101 W001 P006 100.0(4) . . ?
P005 W001 P006 175.31(15) . . ?
N101 W001 P003 100.9(4) . . ?
P005 W001 P003 102.38(13) . . ?
P006 W001 P003 78.47(13) . . ?
N101 W001 P004 89.6(4) . . ?
P005 W001 P004 80.43(13) . . ?
P006 W001 P004 97.91(13) . . ?
P003 W001 P004 169.29(14) . . ?
N101 W001 Br02 173.4(4) . . ?
P005 W001 Br02 89.55(11) . . ?
P006 W001 Br02 85.97(11) . . ?
P003 W001 Br02 82.87(11) . . ?
P004 W001 Br02 86.83(10) . . ?
C021 P003 C035 102.6(7) . . ?
C021 P003 C020 100.1(7) . . ?
C035 P003 C020 104.2(7) . . ?
C021 P003 W001 119.3(5) . . ?
C035 P003 W001 122.8(5) . . ?
C020 P003 W001 104.8(4) . . ?
C023 P004 C029 107.0(7) . . ?
C023 P004 C015 99.9(7) . . ?
C029 P004 C015 102.5(7) . . ?
C023 P004 W001 122.3(5) . . ?
C029 P004 W001 103.0(5) . . ?
C015 P004 W001 120.1(5) . . ?
C057 P005 C037 101.9(6) . . ?
C057 P005 C026 102.1(7) . . ?
C037 P005 C026 101.9(7) . . ?
C057 P005 W001 126.1(5) . . ?
C037 P005 W001 108.1(5) . . ?
C026 P005 W001 113.8(5) . . ?
C016 P006 C064 103.1(7) . . ?
C016 P006 C039 99.5(7) . . ?
C064 P006 C039 99.8(7) . . ?
C016 P006 W001 119.6(5) . . ?
C064 P006 W001 110.4(5) . . ?
C039 P006 W001 121.4(6) . . ?
N102 N101 W001 166.5(12) . . ?
C102 O008 C054 101.2(14) . . ?
C102 N102 N101 118.6(14) . . ?
C038 C101 C023 118.0(15) . . ?
N102 C102 N014 125.3(16) . . ?
N102 C102 O008 124.6(16) . . ?
N014 C102 O008 110.1(16) . . ?
C102 N014 N103 106.6(13) . . ?
C043 C015 C031 120.3(14) . . ?
C043 C015 P004 123.8(11) . . ?
C031 C015 P004 115.9(12) . . ?
C052 C016 C044 113.7(15) . . ?
C052 C016 P006 125.3(13) . . ?
C044 C016 P006 120.7(12) . . ?
C052 C017 C048 123.5(17) . . ?
C035 C019 C027 118.4(16) . . ?
C064 C020 P003 109.0(10) . . ?
C056 C021 C028 119.2(14) . . ?
C056 C021 P003 118.4(11) . . ?
C028 C021 P003 121.9(12) . . ?
C030 C023 C101 116.1(15) . . ?
C030 C023 P004 121.8(12) . . ?
C101 C023 P004 121.4(12) . . ?
C044 C024 C048 124.2(16) . . ?
C033 C025 C030 118.6(15) . . ?
C058 C026 C046 118.3(16) . . ?
C058 C026 P005 121.8(13) . . ?
C046 C026 P005 119.8(13) . . ?
C041 C027 C019 119.0(15) . . ?
C068 C028 C021 121.9(16) . . ?
C037 C029 P004 109.8(10) . . ?
C023 C030 C025 125.5(15) . . ?
C061 C031 C015 119.5(15) . . ?
C054 N103 N014 107.8(15) . . ?
C025 C033 C038 116.8(16) . . ?
C039 C034 C050 118.5(16) . . ?
C019 C035 C060 122.1(15) . . ?
C019 C035 P003 120.3(13) . . ?
C060 C035 P003 117.5(12) . . ?
C053 C036 C047 117.7(18) . . ?
C029 C037 P005 112.1(10) . . ?
C101 C038 C033 124.9(15) . . ?
C047 C039 C034 119.2(16) . . ?
C047 C039 P006 123.3(13) . . ?
C034 C039 P006 117.3(13) . . ?
C074 C040 C062 121.6(16) . . ?
C027 C041 C045 122.1(16) . . ?
C057 C042 C062 117.9(15) . . ?
C049 C043 C015 121.2(14) . . ?
C024 C044 C016 121.4(15) . . ?
C041 C045 C060 119.6(16) . . ?
C067 C046 C026 121.1(16) . . ?
C039 C047 C036 121.9(17) . . ?
C017 C048 C024 113.8(16) . . ?
C043 C049 C059 118.6(15) . . ?
C053 C050 C034 119.4(16) . . ?
C063 C051 C073 118.9(17) . . ?
C063 C051 C054 118.1(17) . . ?
C073 C051 C054 122.9(17) . . ?
C017 C052 C016 123.4(16) . . ?
C036 C053 C050 123.3(17) . . ?
N103 C054 O008 114.1(16) . . ?
N103 C054 C051 129.9(18) . . ?
O008 C054 C051 115.0(16) . . ?
C074 C055 C057 118.1(16) . . ?
C070 C056 C021 118.7(15) . . ?
C042 C057 C055 121.7(14) . . ?
C042 C057 P005 119.7(11) . . ?
C055 C057 P005 118.4(12) . . ?
C065 C058 C026 120.8(16) . . ?
C061 C059 C049 121.3(15) . . ?
C035 C060 C045 118.6(15) . . ?
C059 C061 C031 119.0(15) . . ?
C040 C062 C042 121.0(15) . . ?
C051 C063 O101 120.6(17) . . ?
C051 C063 C069 119.1(18) . . ?
O101 C063 C069 120.3(18) . . ?
C020 C064 P006 113.1(10) . . ?
C058 C065 C078 119.3(17) . . ?
C078 C067 C046 120.1(17) . . ?
C028 C068 C080 118.1(16) . . ?
C075 C069 C063 121.8(19) . . ?
C080 C070 C056 119.7(17) . . ?
C077 C073 C051 120.3(17) . . ?
C040 C074 C055 119.4(17) . . ?
C077 C075 C069 120.0(19) . . ?
C075 C077 C073 119.8(18) . . ?
C067 C078 C065 120.5(18) . . ?
C068 C080 C070 122.4(16) . . ?
O501' O501 C501 160(7) 3_645 . ?

loop_
_geom_bond_atom_site_label_1
_geom_bond_atom_site_label_2
_geom_bond_distance
_geom_bond_site_symmetry_2
_geom_bond_publ_flag
W001 N101 1.717(14) . ?
W001 P005 2.481(4) . ?
W001 P006 2.485(4) . ?
W001 P003 2.529(4) . ?
W001 P004 2.529(4) . ?
W001 Br02 2.6254(19) . ?
P003 C021 1.838(16) . ?
P003 C035 1.846(15) . ?
P003 C020 1.846(14) . ?
P004 C023 1.793(15) . ?
P004 C029 1.802(14) . ?
P004 C015 1.831(14) . ?
P005 C057 1.853(15) . ?
P005 C037 1.862(12) . ?
P005 C026 1.845(17) . ?
P006 C016 1.777(16) . ?
P006 C064 1.866(14) . ?
P006 C039 1.855(16) . ?
N101 N102 1.341(17) . ?
O008 C102 1.397(19) . ?
O008 C054 1.45(2) . ?
N102 C102 1.273(19) . ?
O101 C063 1.42(2) . ?
C101 C038 1.41(2) . ?
C101 C023 1.424(19) . ?
C102 N014 1.40(2) . ?
N014 N103 1.403(18) . ?
C015 C043 1.383(19) . ?
C015 C031 1.43(2) . ?
C016 C052 1.39(2) . ?
C016 C044 1.43(2) . ?
C017 C052 1.38(2) . ?
C017 C048 1.39(2) . ?
C019 C035 1.38(2) . ?
C019 C027 1.43(2) . ?
C020 C064 1.56(2) . ?
C021 C056 1.40(2) . ?
C021 C028 1.434(19) . ?
C023 C030 1.37(2) . ?
C024 C044 1.38(2) . ?
C024 C048 1.39(2) . ?
C025 C033 1.38(2) . ?
C025 C030 1.42(2) . ?
C026 C058 1.40(2) . ?
C026 C046 1.42(2) . ?
C027 C041 1.36(2) . ?
C028 C068 1.37(2) . ?
C029 C037 1.558(19) . ?
C031 C061 1.43(2) . ?
N103 C054 1.27(2) . ?
C033 C038 1.40(2) . ?
C034 C039 1.41(2) . ?
C034 C050 1.42(2) . ?
C035 C060 1.41(2) . ?
C036 C053 1.33(2) . ?
C036 C047 1.43(2) . ?
C039 C047 1.34(2) . ?
C040 C074 1.37(2) . ?
C040 C062 1.38(2) . ?
C041 C045 1.41(2) . ?
C042 C057 1.38(2) . ?
C042 C062 1.40(2) . ?
C043 C049 1.41(2) . ?
C045 C060 1.38(2) . ?
C046 C067 1.37(2) . ?
C049 C059 1.44(2) . ?
C050 C053 1.36(2) . ?
C051 C063 1.36(2) . ?
C051 C073 1.42(2) . ?
C051 C054 1.51(2) . ?
C055 C074 1.41(2) . ?
C055 C057 1.41(2) . ?
C056 C070 1.43(2) . ?
C058 C065 1.37(2) . ?
C059 C061 1.398(19) . ?
C063 C069 1.44(2) . ?
C065 C078 1.44(2) . ?
C067 C078 1.36(2) . ?
C068 C080 1.40(2) . ?
C069 C075 1.38(2) . ?
C070 C080 1.39(2) . ?
C073 C077 1.44(2) . ?
C075 C077 1.34(2) . ?
O501 O501 1.14(7) 3_645 ?
O501 C501 1.54(6) . ?
O501 C501 1.49(6) . ?
